data_7017151
loop_
_publ_author_name
'Caballero, Ana B.'
'Maclaren, Jana K.'
'Rodr\'iguez-Di\'eguez, Antonio'
'Vidal, Isaac'
'Dobado, Jose A.'
'Salas, Juan M.'
'Janiak, Christoph'

_publ_section_title
;
 Dinuclear silver(i) complexes for the design of metal-ligand networks
 based on triazolopyrimidines.
;
_journal_issue 44
_journal_name_full 'Dalton transactions (Cambridge, England : 2003)'
_journal_page_first 11845
_journal_page_last 11855
_journal_paper_doi 10.1039/c1dt10603a
_journal_volume 40
_journal_year 2011
_chemical_formula_moiety 'C8 H8 Ag F3 N4 O3 S'
_chemical_formula_sum 'C8 H8 Ag F3 N4 O3 S'
_chemical_formula_weight 405.11
_chemical_name_common
;
(bis(mu-trifluoromethylsulfonate)-bis(mu-5,7-dimethyl-1,2,4-
triazolo(1,5-a)pyrimidine)disilver(i))
;
_chemical_name_systematic
;
[bis(\m-trifluoromethylsulfonate)-bis(\m-5,7-dimethyl-1,2,4-
triazolo[1,5-a]pyrimidine)disilver(I)]
;
_space_group_IT_number 2
_symmetry_cell_setting triclinic
_symmetry_Int_Tables_number 2
_symmetry_space_group_name_Hall '-P 1'
_symmetry_space_group_name_H-M 'P -1'
_atom_sites_solution_hydrogens geom
_atom_sites_solution_primary direct
_atom_sites_solution_secondary difmap
_audit_creation_method SHELXL-97
_cell_angle_alpha 93.984(7)
_cell_angle_beta 94.541(7)
_cell_angle_gamma 112.430(8)
_cell_formula_units_Z 2
_cell_length_a 8.3689(2)
_cell_length_b 8.6550(2)
_cell_length_c 9.0743(6)
_cell_measurement_reflns_used 69702
_cell_measurement_temperature 133(2)
_cell_measurement_theta_max 52.2
_cell_measurement_theta_min 3.2
_cell_volume 602.09(6)
_computing_cell_refinement 'Fsproc, CrystalClear (Rigaku, 2007)'
_computing_data_collection 'd*trek, CrystalClear (Rigaku, 2007)'
_computing_data_reduction 'Fsproc, CrystalClear (Rigaku, 2007)'
_computing_molecular_graphics 'DIAMOND (Crystal Impact, 2009)'
_computing_structure_refinement 'SHELXL97 (Sheldrick, 2008)'
_computing_structure_solution 'SHELXS97 (Sheldrick, 2008)'
_diffrn_ambient_temperature 133(2)
_diffrn_detector RX
_diffrn_detector_area_resol_mean 10.0000
_diffrn_measured_fraction_theta_full 0.999
_diffrn_measured_fraction_theta_max 0.999
_diffrn_measurement_device_type 'Rigaku R-axis Spider Image plate detector'
_diffrn_measurement_method '\w scans'
_diffrn_measurement_specimen_support Loop
_diffrn_radiation_monochromator graphite
_diffrn_radiation_source 'fine-focus sealed tube'
_diffrn_radiation_type MoK\a
_diffrn_radiation_wavelength 0.71073
_diffrn_reflns_av_R_equivalents 0.0353
_diffrn_reflns_av_sigmaI/netI 0.0178
_diffrn_reflns_limit_h_max 12
_diffrn_reflns_limit_h_min -12
_diffrn_reflns_limit_k_max 13
_diffrn_reflns_limit_k_min -13
_diffrn_reflns_limit_l_max 13
_diffrn_reflns_limit_l_min -13
_diffrn_reflns_number 55683
_diffrn_reflns_theta_full 33.14
_diffrn_reflns_theta_max 33.14
_diffrn_reflns_theta_min 3.23
_diffrn_source_current 40.0
_diffrn_source_power 2.0
_diffrn_source_voltage 50.0
_exptl_absorpt_coefficient_mu 1.900
_exptl_absorpt_correction_T_max 0.8327
_exptl_absorpt_correction_T_min 0.7025
_exptl_absorpt_correction_type multi-scan
_exptl_absorpt_process_details '(<i>ABSCOR</i>; Higashi, 1995)'
_exptl_crystal_colour Colorless
_exptl_crystal_density_diffrn 2.235
_exptl_crystal_density_method 'not measured'
_exptl_crystal_description Block
_exptl_crystal_F_000 396
_exptl_crystal_size_max 0.20
_exptl_crystal_size_mid 0.11
_exptl_crystal_size_min 0.10
_refine_diff_density_max 0.861
_refine_diff_density_min -0.681
_refine_diff_density_rms 0.104
_refine_ls_extinction_method none
_refine_ls_goodness_of_fit_ref 1.165
_refine_ls_hydrogen_treatment constr
_refine_ls_matrix_type full
_refine_ls_number_parameters 183
_refine_ls_number_reflns 4585
_refine_ls_number_restraints 0
_refine_ls_restrained_S_all 1.165
_refine_ls_R_factor_all 0.0270
_refine_ls_R_factor_gt 0.0244
_refine_ls_shift/su_max 0.001
_refine_ls_shift/su_mean 0.000
_refine_ls_structure_factor_coef Fsqd
_refine_ls_weighting_details 'calc w=1/[\s^2^(Fo^2^)+(0.0163P)^2^+0.6612P] where P=(Fo^2^+2Fc^2^)/3'
_refine_ls_weighting_scheme calc
_refine_ls_wR_factor_gt 0.0532
_refine_ls_wR_factor_ref 0.0541
_reflns_number_gt 4237
_reflns_number_total 4585
_reflns_threshold_expression >2sigma(I)
_cod_data_source_file c1dt10603a.txt
_cod_data_source_block AC43
_cod_depositor_comments
;
The following automatic conversions were performed:

'_exptl_absorpt_correction_type' value 'Multi-scan' changed to
'multi-scan' according to
/home/saulius/struct/CIF-dictionaries/cif_core.dic dictionary named
'cif_core.dic' version 2.4.1 from 2010-06-29.

Automatic conversion script
Id: cif_fix_values 1715 2011-07-08 13:25:40Z adriana 
;
_cod_original_cell_volume 602.09(4)
_cod_original_sg_symbol_H-M 'P -1 '
_cod_database_code 7017151

loop_
_symmetry_equiv_pos_as_xyz
'x, y, z'
'-x, -y, -z'

loop_
_atom_site_label
_atom_site_type_symbol
_atom_site_fract_x
_atom_site_fract_y
_atom_site_fract_z
_atom_site_U_iso_or_equiv
_atom_site_adp_type
_atom_site_occupancy
_atom_site_symmetry_multiplicity
_atom_site_calc_flag
_atom_site_refinement_flags
Ag Ag 0.305239(15) 0.399819(16) 0.465250(13) 0.01730(4) Uani 1 1 d .
N1 N 0.66482(19) 0.83090(19) 0.12436(17) 0.0200(3) Uani 1 1 d .
C2 C 0.7299(2) 0.8133(2) 0.2566(2) 0.0201(3) Uani 1 1 d .
H21 H 0.8405 0.8898 0.3028 0.024 Uiso 1 1 calc R
N3 N 0.62892(17) 0.67896(18) 0.32278(15) 0.0167(2) Uani 1 1 d .
C3A C 0.4873(2) 0.6061(2) 0.22440(17) 0.0143(3) Uani 1 1 d .
N4 N 0.34237(17) 0.46952(17) 0.23496(15) 0.0148(2) Uani 1 1 d .
C5 C 0.2195(2) 0.4213(2) 0.11843(18) 0.0162(3) Uani 1 1 d .
C51 C 0.0594(2) 0.2681(2) 0.1246(2) 0.0214(3) Uani 1 1 d .
H51A H 0.0165 0.2733 0.2215 0.032 Uiso 1 1 calc R
H51B H 0.0867 0.1679 0.1109 0.032 Uiso 1 1 calc R
H51C H -0.0302 0.2623 0.0455 0.032 Uiso 1 1 calc R
C6 C 0.2392(2) 0.5104(2) -0.00849(18) 0.0182(3) Uani 1 1 d .
H61 H 0.1502 0.4708 -0.0900 0.022 Uiso 1 1 calc R
C7 C 0.3840(2) 0.6527(2) -0.01610(17) 0.0172(3) Uani 1 1 d .
C71 C 0.4153(3) 0.7626(2) -0.1386(2) 0.0232(3) Uani 1 1 d .
H71A H 0.4045 0.8680 -0.1052 0.035 Uiso 1 1 calc R
H71B H 0.3293 0.7053 -0.2248 0.035 Uiso 1 1 calc R
H71C H 0.5326 0.7871 -0.1664 0.035 Uiso 1 1 calc R
N8 N 0.50810(18) 0.69569(18) 0.10368(15) 0.0160(2) Uani 1 1 d .
S S 0.12324(5) 0.72124(5) 0.42754(4) 0.01527(7) Uani 1 1 d .
O11 O 0.01579(16) 0.77724(17) 0.51710(15) 0.0228(2) Uani 1 1 d .
O12 O 0.25063(18) 0.67575(17) 0.50953(15) 0.0240(3) Uani 1 1 d .
O13 O 0.0326(2) 0.6094(2) 0.29673(17) 0.0325(3) Uani 1 1 d .
C11 C 0.2554(3) 0.9130(3) 0.3525(3) 0.0293(4) Uani 1 1 d .
F11 F 0.1558(2) 0.9677(2) 0.2662(2) 0.0626(6) Uani 1 1 d .
F12 F 0.3449(2) 1.03526(17) 0.4571(2) 0.0551(5) Uani 1 1 d .
F13 F 0.36797(19) 0.88628(18) 0.26820(18) 0.0407(3) Uani 1 1 d .

loop_
_atom_site_aniso_label
_atom_site_aniso_U_11
_atom_site_aniso_U_22
_atom_site_aniso_U_33
_atom_site_aniso_U_23
_atom_site_aniso_U_13
_atom_site_aniso_U_12
Ag 0.01622(5) 0.02163(6) 0.01347(6) 0.00579(4) 0.00062(4) 0.00626(4)
N1 0.0175(6) 0.0232(7) 0.0203(7) 0.0078(5) 0.0040(5) 0.0077(5)
C2 0.0164(7) 0.0225(7) 0.0217(8) 0.0076(6) 0.0022(6) 0.0069(6)
N3 0.0148(5) 0.0213(6) 0.0146(6) 0.0049(5) 0.0008(4) 0.0073(5)
C3A 0.0162(6) 0.0185(6) 0.0119(6) 0.0044(5) 0.0029(5) 0.0101(5)
N4 0.0151(5) 0.0183(6) 0.0128(6) 0.0031(4) 0.0018(4) 0.0083(5)
C5 0.0174(6) 0.0193(7) 0.0142(6) 0.0012(5) 0.0010(5) 0.0101(5)
C51 0.0180(7) 0.0228(8) 0.0209(8) 0.0027(6) -0.0006(6) 0.0056(6)
C6 0.0202(7) 0.0242(7) 0.0130(7) 0.0016(6) -0.0009(5) 0.0123(6)
C7 0.0218(7) 0.0229(7) 0.0124(6) 0.0036(5) 0.0026(5) 0.0146(6)
C71 0.0300(8) 0.0300(9) 0.0153(7) 0.0096(6) 0.0039(6) 0.0167(7)
N8 0.0164(6) 0.0205(6) 0.0141(6) 0.0061(5) 0.0036(4) 0.0096(5)
S 0.01423(15) 0.01622(16) 0.01467(16) 0.00183(13) 0.00040(12) 0.00538(13)
O11 0.0183(5) 0.0271(6) 0.0242(6) 0.0048(5) 0.0082(5) 0.0087(5)
O12 0.0281(6) 0.0269(6) 0.0212(6) 0.0039(5) -0.0023(5) 0.0162(5)
O13 0.0283(7) 0.0377(8) 0.0260(7) -0.0110(6) -0.0099(5) 0.0116(6)
C11 0.0295(9) 0.0258(9) 0.0436(12) 0.0151(8) 0.0212(8) 0.0176(7)
F11 0.0589(10) 0.0767(12) 0.0900(14) 0.0674(11) 0.0425(10) 0.0517(10)
F12 0.0459(8) 0.0187(6) 0.0901(13) -0.0093(7) 0.0327(9) -0.0015(6)
F13 0.0443(7) 0.0382(7) 0.0571(9) 0.0235(6) 0.0374(7) 0.0264(6)

loop_
_atom_type_symbol
_atom_type_description
_atom_type_scat_dispersion_real
_atom_type_scat_dispersion_imag
_atom_type_scat_source
C C 0.0033 0.0016 'International Tables Vol C Tables 4.2.6.8 and 6.1.1.4'
H H 0.0000 0.0000 'International Tables Vol C Tables 4.2.6.8 and 6.1.1.4'
Ag Ag -0.8971 1.1015 'International Tables Vol C Tables 4.2.6.8 and 6.1.1.4'
F F 0.0171 0.0103 'International Tables Vol C Tables 4.2.6.8 and 6.1.1.4'
N N 0.0061 0.0033 'International Tables Vol C Tables 4.2.6.8 and 6.1.1.4'
O O 0.0106 0.0060 'International Tables Vol C Tables 4.2.6.8 and 6.1.1.4'
S S 0.1246 0.1234 'International Tables Vol C Tables 4.2.6.8 and 6.1.1.4'

loop_
_geom_angle_atom_site_label_1
_geom_angle_atom_site_label_2
_geom_angle_atom_site_label_3
_geom_angle
_geom_angle_site_symmetry_1
_geom_angle_site_symmetry_3
N3 Ag N4 155.91(5) 2_666 .
N3 Ag O11 88.87(5) 2_666 2_566
N4 Ag O11 110.23(5) . 2_566
N3 Ag O12 110.30(5) 2_666 .
N4 Ag O12 84.81(5) . .
O11 Ag O12 90.68(4) 2_566 .
N3 Ag Ag 76.19(4) 2_666 2_666
N4 Ag Ag 85.47(4) . 2_666
O11 Ag Ag 164.28(3) 2_566 2_666
O12 Ag Ag 89.98(3) . 2_666
C2 N1 N8 101.64(13) . .
N1 C2 N3 115.96(15) . .
N1 C2 H21 122.0 . .
N3 C2 H21 122.0 . .
C3A N3 C2 103.38(13) . .
C3A N3 Ag 129.49(11) . 2_666
C2 N3 Ag 127.07(11) . 2_666
N3 C3A N4 128.69(14) . .
N3 C3A N8 108.64(14) . .
N4 C3A N8 122.67(14) . .
C5 N4 C3A 116.50(14) . .
C5 N4 Ag 126.31(11) . .
C3A N4 Ag 114.59(10) . .
N4 C5 C6 121.83(15) . .
N4 C5 C51 117.95(15) . .
C6 C5 C51 120.22(15) . .
C5 C51 H51A 109.5 . .
C5 C51 H51B 109.5 . .
H51A C51 H51B 109.5 . .
C5 C51 H51C 109.5 . .
H51A C51 H51C 109.5 . .
H51B C51 H51C 109.5 . .
C7 C6 C5 121.33(15) . .
C7 C6 H61 119.3 . .
C5 C6 H61 119.3 . .
N8 C7 C6 115.03(14) . .
N8 C7 C71 118.51(15) . .
C6 C7 C71 126.45(15) . .
C7 C71 H71A 109.5 . .
C7 C71 H71B 109.5 . .
H71A C71 H71B 109.5 . .
C7 C71 H71C 109.5 . .
H71A C71 H71C 109.5 . .
H71B C71 H71C 109.5 . .
C7 N8 C3A 122.58(14) . .
C7 N8 N1 127.04(14) . .
C3A N8 N1 110.37(13) . .
O13 S O12 114.80(9) . .
O13 S O11 115.20(9) . .
O12 S O11 115.39(8) . .
O13 S C11 103.13(11) . .
O12 S C11 103.25(9) . .
O11 S C11 102.47(8) . .
S O11 Ag 123.38(8) . 2_566
S O12 Ag 127.46(8) . .
F12 C11 F13 107.70(18) . .
F12 C11 F11 107.59(19) . .
F13 C11 F11 106.94(18) . .
F12 C11 S 112.48(16) . .
F13 C11 S 111.12(13) . .
F11 C11 S 110.76(15) . .

loop_
_geom_bond_atom_site_label_1
_geom_bond_atom_site_label_2
_geom_bond_distance
_geom_bond_site_symmetry_2
Ag N3 2.1839(14) 2_666
Ag N4 2.2277(13) .
Ag O11 2.5598(13) 2_566
Ag O12 2.6081(13) .
Ag Ag 3.0398(4) 2_666
N1 C2 1.321(2) .
N1 N8 1.373(2) .
C2 N3 1.362(2) .
C2 H21 0.9500 .
N3 C3A 1.335(2) .
N3 Ag 2.1839(14) 2_666
C3A N4 1.348(2) .
C3A N8 1.370(2) .
N4 C5 1.337(2) .
C5 C6 1.416(2) .
C5 C51 1.491(2) .
C51 H51A 0.9800 .
C51 H51B 0.9800 .
C51 H51C 0.9800 .
C6 C7 1.369(2) .
C6 H61 0.9500 .
C7 N8 1.367(2) .
C7 C71 1.487(2) .
C71 H71A 0.9800 .
C71 H71B 0.9800 .
C71 H71C 0.9800 .
S O13 1.4349(14) .
S O12 1.4424(13) .
S O11 1.4483(13) .
S C11 1.821(2) .
O11 Ag 2.5598(13) 2_566
C11 F12 1.314(3) .
C11 F13 1.335(2) .
C11 F11 1.335(3) .
